data_2011427
loop_
_publ_author_name
'\<St\<epni\<cka, Petr'
'C\'isa\<rov\'a, Ivana'
'Hor\'a\<cek, Michal'
'Mach, Karel'

_publ_section_title
;
 A ferrocenyl-substituted pseudotitanocene complex
;
_journal_issue 10
_journal_name_full 'Acta Crystallographica Section C'
_journal_page_first 1204
_journal_page_last 1205
_journal_paper_doi 10.1107/S0108270100010167
_journal_volume 56
_journal_year 2000
_chemical_formula_iupac '[Ti Fe (C5 H5)2 (C23 H42 Si4)]'
_chemical_formula_moiety 'C33 H52 Fe Si4 Ti'
_chemical_formula_structural
;
[{C6 H2 (Si (C H3)3)4 ((C5 H4) Fe (C5 H5)) C6 H2} (C5 H5) Ti]
;
_chemical_formula_sum 'C33 H52 Fe Si4 Ti'
_chemical_formula_weight 664.86
_chemical_name_systematic
;\h(1--5)-4-ferrocenyl-1,2,5,6-tetrakis(trimethylsilyl)cyclohexa-2,4-dien-1-yl-
(\h^5^-cyclopentadienyl)titanium(II)
;
_space_group_IT_number 2
_symmetry_cell_setting triclinic
_symmetry_space_group_name_Hall '-P 1'
_symmetry_space_group_name_H-M 'P -1'
_cell_angle_alpha 82.423(2)
_cell_angle_beta 80.855(3)
_cell_angle_gamma 82.344(2)
_cell_formula_units_Z 2
_cell_length_a 10.1311(3)
_cell_length_b 12.2128(4)
_cell_length_c 14.3972(5)
_cell_measurement_reflns_used 51022
_cell_measurement_temperature 150.00(10)
_cell_measurement_theta_max 27.5
_cell_measurement_theta_min 1.0
_cell_volume 1731.85(10)
_computing_cell_refinement 'HKL SCALEPACK (Otwinowski & Minor, 1997)'
_computing_data_collection 'COLLECT (Nonius, 1997-2000)'
_computing_data_reduction 'HKL DENZO and SCALEPACK (Otwinowski & Minor, 1997)'
_computing_molecular_graphics 'PLATON (Spek, 1999)'
_computing_publication_material 'SHELXL97 and PLATON'
_computing_structure_refinement 'SHELXL97 (Sheldrick, 1997)'
_computing_structure_solution 'SIR92 (Altomare et al., 1994)'
_diffrn_ambient_temperature 150.00(10)
_diffrn_detector_area_resol_mean .110
_diffrn_measured_fraction_theta_full .983
_diffrn_measured_fraction_theta_max .983
_diffrn_measurement_device_type 'Nonius KappaCCD'
_diffrn_measurement_method
;
(rotation scans: 343 images collected using \w scans, rotation per
image 2\%, 60 s exposure, crystal-to-detector distance 35 mm)
;
_diffrn_radiation_monochromator graphite
_diffrn_radiation_source 'fine-focus sealed X-ray tube'
_diffrn_radiation_type 'Mo K\a'
_diffrn_radiation_wavelength .71073
_diffrn_reflns_av_R_equivalents .044
_diffrn_reflns_av_sigmaI/netI .0361
_diffrn_reflns_limit_h_max 13
_diffrn_reflns_limit_h_min 0
_diffrn_reflns_limit_k_max 15
_diffrn_reflns_limit_k_min -15
_diffrn_reflns_limit_l_max 18
_diffrn_reflns_limit_l_min -18
_diffrn_reflns_number 66966
_diffrn_reflns_theta_full 27.56
_diffrn_reflns_theta_max 27.56
_diffrn_reflns_theta_min 2.80
_exptl_absorpt_coefficient_mu .809
_exptl_absorpt_correction_type none
_exptl_crystal_colour 'dark brown'
_exptl_crystal_density_diffrn 1.275
_exptl_crystal_density_method 'not measured'
_exptl_crystal_description prism
_exptl_crystal_F_000 708
_exptl_crystal_size_max .33
_exptl_crystal_size_mid .25
_exptl_crystal_size_min .18
_refine_diff_density_max 1.146
_refine_diff_density_min -.603
_refine_ls_extinction_method none
_refine_ls_goodness_of_fit_ref 1.069
_refine_ls_hydrogen_treatment mixed
_refine_ls_matrix_type full
_refine_ls_number_parameters 360
_refine_ls_number_reflns 7859
_refine_ls_number_restraints 0
_refine_ls_restrained_S_all 1.069
_refine_ls_R_factor_all .060
_refine_ls_R_factor_gt .045
_refine_ls_shift/su_max <0.001
_refine_ls_shift/su_mean .000
_refine_ls_structure_factor_coef Fsqd
_refine_ls_weighting_details 'calc w = 1/[\s^2^(Fo^2^)+(0.0392P)^2^+2.8301P], where P = (Fo^2^+2Fc^2^)/3'
_refine_ls_weighting_scheme calc
_refine_ls_wR_factor_ref .113
_reflns_number_gt 6660
_reflns_number_total 7859
_reflns_threshold_expression I>2\s(I)
_cod_data_source_file jz1420.cif
_cod_data_source_block I
_cod_database_code 2011427
_cod_database_fobs_code 2011427

loop_
_symmetry_equiv_pos_as_xyz
'x, y, z'
'-x, -y, -z'

loop_
_atom_site_label
_atom_site_fract_x
_atom_site_fract_y
_atom_site_fract_z
_atom_site_U_iso_or_equiv
_atom_site_adp_type
_atom_site_calc_flag
_atom_site_refinement_flags
_atom_site_occupancy
_atom_site_disorder_assembly
_atom_site_disorder_group
_atom_site_type_symbol
Fe .14511(4) .28230(3) -.03723(3) .02379(10) Uani d . 1 . . Fe
Ti .15141(4) .25389(4) .32259(3) .01988(11) Uani d . 1 . . Ti
Si1 .23909(7) -.01216(5) .25845(5) .02212(15) Uani d . 1 . . Si
Si2 .29817(7) .52845(6) .25463(5) .02294(16) Uani d . 1 . . Si
Si3 .39285(7) .29434(6) .45134(5) .02224(15) Uani d . 1 . . Si
Si4 .54741(7) .17441(6) .20397(5) .02360(16) Uani d . 1 . . Si
C1 .2684(2) .13677(19) .24157(17) .0182(5) Uani d . 1 . . C
C2 .2206(2) .22693(19) .17436(17) .0182(5) Uani d . 1 . . C
C3 .2414(2) .3379(2) .18442(17) .0187(5) Uani d . 1 . . C
C4 .2923(2) .37379(19) .26202(17) .0191(5) Uani d . 1 . . C
C5 .3424(2) .28751(19) .33351(17) .0190(5) Uani d . 1 . . C
C6 .3818(2) .1719(2) .29128(18) .0199(5) Uani d . 1 . . C
C7 -.0747(3) .3415(3) .3383(2) .0356(7) Uani d . 1 . . C
H7 -.1027 .3995 .2946 .043 Uiso calc R 1 . . H
C8 -.0220(3) .3525(3) .4204(2) .0344(7) Uani d . 1 . . C
H8 -.0089 .4190 .4406 .041 Uiso calc R 1 . . H
C9 .0078(3) .2452(3) .4671(2) .0354(7) Uani d . 1 . . C
H9 .0437 .2282 .5236 .042 Uiso calc R 1 . . H
C10 -.0269(3) .1681(2) .4126(2) .0343(7) Uani d . 1 . . C
H10 -.0176 .0911 .4267 .041 Uiso calc R 1 . . H
C11 -.0779(3) .2282(3) .3333(2) .0336(6) Uani d . 1 . . C
H11 -.1085 .1980 .2858 .040 Uiso calc R 1 . . H
C12 .1433(2) .2066(2) .10011(18) .0214(5) Uani d . 1 . . C
C13 .0120(3) .2590(2) .08440(19) .0264(6) Uani d . 1 . . C
H13 -.0381 .3148 .1174 .032 Uiso calc R 1 . . H
C14 -.0286(3) .2114(3) .0101(2) .0352(7) Uani d . 1 . . C
H14 -.1100 .2301 -.0135 .042 Uiso calc R 1 . . H
C15 .0765(3) .1303(2) -.0217(2) .0376(7) Uani d . 1 . . C
H15 .0763 .0866 -.0699 .045 Uiso calc R 1 . . H
C16 .1827(3) .1275(2) .0332(2) .0286(6) Uani d . 1 . . C
H16 .2639 .0818 .0266 .034 Uiso calc R 1 . . H
C17 .2955(3) .3838(2) -.0656(2) .0335(6) Uani d . 1 . . C
H17 .3581 .3895 -.0262 .040 Uiso calc R 1 . . H
C18 .1694(3) .4482(2) -.0670(2) .0322(6) Uani d . 1 . . C
H18 .1344 .5038 -.0286 .039 Uiso calc R 1 . . H
C19 .1053(3) .4136(3) -.1368(2) .0379(7) Uani d . 1 . . C
H19 .0209 .4425 -.1522 .045 Uiso calc R 1 . . H
C20 .1917(4) .3277(3) -.1790(2) .0438(8) Uani d . 1 . . C
H20 .1746 .2900 -.2271 .053 Uiso calc R 1 . . H
C21 .3100(3) .3090(3) -.1344(2) .0435(8) Uani d . 1 . . C
H21 .3838 .2568 -.1483 .052 Uiso calc R 1 . . H
C22 .2621(3) -.0696(2) .3831(2) .0322(6) Uani d . 1 . . C
H22A .2474 -.1466 .3933 .039 Uiso calc R 1 . . H
H22B .1987 -.0289 .4266 .039 Uiso calc R 1 . . H
H22C .3519 -.0627 .3931 .039 Uiso calc R 1 . . H
C23 .0671(3) -.0350(2) .2381(2) .0354(7) Uani d . 1 . . C
H23A .0584 -.1131 .2479 .042 Uiso calc R 1 . . H
H23B .0544 -.0063 .1744 .042 Uiso calc R 1 . . H
H23C .0004 .0029 .2817 .042 Uiso calc R 1 . . H
C24 .3647(3) -.1026(2) .1832(2) .0393(7) Uani d . 1 . . C
H24A .3433 -.1779 .1957 .047 Uiso calc R 1 . . H
H24B .4533 -.0997 .1979 .047 Uiso calc R 1 . . H
H24C .3619 -.0766 .1176 .047 Uiso calc R 1 . . H
C25 .1421(3) .6045(2) .3159(2) .0361(7) Uani d . 1 . . C
H25A .0648 .5879 .2918 .043 Uiso calc R 1 . . H
H25B .1478 .6831 .3044 .043 Uiso calc R 1 . . H
H25C .1338 .5815 .3827 .043 Uiso calc R 1 . . H
C26 .3169(3) .5852(2) .1261(2) .0321(6) Uani d . 1 . . C
H26A .2425 .5689 .0985 .038 Uiso calc R 1 . . H
H26B .3994 .5515 .0937 .038 Uiso calc R 1 . . H
H26C .3184 .6643 .1203 .038 Uiso calc R 1 . . H
C27 .4458(3) .5632(2) .3035(2) .0303(6) Uani d . 1 . . C
H27A .5270 .5251 .2731 .036 Uiso calc R 1 . . H
H27B .4361 .5404 .3704 .036 Uiso calc R 1 . . H
H27C .4501 .6420 .2920 .036 Uiso calc R 1 . . H
C28 .3690(3) .1573(2) .5252(2) .0342(6) Uani d . 1 . . C
H28A .3944 .1588 .5864 .041 Uiso calc R 1 . . H
H28B .4241 .0985 .4944 .041 Uiso calc R 1 . . H
H28C .2762 .1446 .5323 .041 Uiso calc R 1 . . H
C29 .5747(3) .3108(2) .4495(2) .0325(6) Uani d . 1 . . C
H29A .5915 .3135 .5129 .039 Uiso calc R 1 . . H
H29B .5957 .3784 .4112 .039 Uiso calc R 1 . . H
H29C .6300 .2488 .4235 .039 Uiso calc R 1 . . H
C30 .2851(3) .4033(2) .5190(2) .0307(6) Uani d . 1 . . C
H30A .3157 .4030 .5789 .037 Uiso calc R 1 . . H
H30B .1932 .3876 .5295 .037 Uiso calc R 1 . . H
H30C .2914 .4751 .4833 .037 Uiso calc R 1 . . H
C31 .6677(3) .0615(3) .2554(2) .0376(7) Uani d . 1 . . C
H31A .6303 -.0079 .2633 .045 Uiso calc R 1 . . H
H31B .6830 .0786 .3157 .045 Uiso calc R 1 . . H
H31C .7514 .0560 .2134 .045 Uiso calc R 1 . . H
C32 .5340(3) .1444(3) .0821(2) .0353(7) Uani d . 1 . . C
H32A .4965 .0755 .0858 .042 Uiso calc R 1 . . H
H32B .6219 .1388 .0453 .042 Uiso calc R 1 . . H
H32C .4768 .2034 .0527 .042 Uiso calc R 1 . . H
C33 .6208(3) .3087(2) .1885(2) .0331(6) Uani d . 1 . . C
H33A .6301 .3284 .2494 .040 Uiso calc R 1 . . H
H33B .5625 .3658 .1579 .040 Uiso calc R 1 . . H
H33C .7076 .3012 .1504 .040 Uiso calc R 1 . . H
H3 .198(3) .397(2) .141(2) .021(7) Uiso d . 1 . . H
H6 .399(3) .112(2) .341(2) .023(7) Uiso d . 1 . . H

loop_
_atom_site_aniso_label
_atom_site_aniso_U_11
_atom_site_aniso_U_22
_atom_site_aniso_U_33
_atom_site_aniso_U_12
_atom_site_aniso_U_13
_atom_site_aniso_U_23
Fe .02389(19) .02537(19) .0222(2) -.00249(14) -.00561(15) -.00053(15)
Ti .0156(2) .0209(2) .0224(2) -.00196(16) -.00007(17) -.00297(17)
Si1 .0231(3) .0164(3) .0273(4) -.0030(3) -.0055(3) -.0012(3)
Si2 .0276(4) .0172(3) .0252(4) -.0037(3) -.0057(3) -.0029(3)
Si3 .0227(3) .0234(3) .0215(3) -.0023(3) -.0056(3) -.0034(3)
Si4 .0169(3) .0257(4) .0273(4) -.0010(3) -.0012(3) -.0038(3)
C1 .0166(11) .0165(11) .0212(12) -.0013(9) -.0036(9) -.0007(9)
C2 .0154(11) .0197(11) .0196(12) -.0013(9) -.0021(9) -.0036(9)
C3 .0174(11) .0188(11) .0191(12) -.0007(9) -.0017(9) -.0013(9)
C4 .0167(11) .0184(11) .0223(12) -.0035(9) -.0016(9) -.0030(9)
C5 .0167(11) .0175(11) .0229(12) -.0015(9) -.0038(9) -.0027(9)
C6 .0180(11) .0189(11) .0227(12) -.0012(9) -.0037(9) -.0014(10)
C7 .0181(13) .0386(16) .0450(18) .0043(11) .0006(12) .0001(13)
C8 .0246(14) .0362(15) .0398(17) -.0007(11) .0079(12) -.0131(13)
C9 .0277(14) .0494(18) .0255(14) -.0027(13) .0065(11) -.0051(13)
C10 .0227(13) .0344(15) .0404(17) -.0065(11) .0103(12) .0006(13)
C11 .0178(12) .0414(16) .0406(17) -.0057(11) .0011(11) -.0056(13)
C12 .0226(12) .0204(11) .0223(12) -.0056(9) -.0062(10) .0004(10)
C13 .0214(12) .0319(14) .0261(14) -.0077(10) -.0043(10) .0019(11)
C14 .0290(14) .0441(17) .0367(16) -.0163(13) -.0159(12) .0062(13)
C15 .0541(19) .0327(15) .0328(16) -.0160(14) -.0183(14) -.0028(12)
C16 .0368(15) .0218(12) .0292(14) -.0016(11) -.0113(12) -.0040(11)
C17 .0272(14) .0364(15) .0352(16) -.0083(12) -.0029(12) .0042(12)
C18 .0345(15) .0258(13) .0321(15) -.0034(11) .0003(12) .0056(11)
C19 .0388(16) .0417(17) .0299(16) -.0040(13) -.0098(13) .0133(13)
C20 .059(2) .0508(19) .0208(15) -.0106(16) -.0022(14) -.0012(13)
C21 .0334(16) .0454(18) .0429(19) .0009(14) .0106(14) .0031(15)
C22 .0337(15) .0275(14) .0346(16) -.0082(11) -.0071(12) .0069(12)
C23 .0342(15) .0271(14) .0490(19) -.0118(12) -.0162(14) .0006(13)
C24 .0475(18) .0229(14) .0454(18) .0006(12) -.0014(15) -.0076(13)
C25 .0404(16) .0259(14) .0412(17) .0039(12) -.0048(13) -.0097(12)
C26 .0442(17) .0223(13) .0319(15) -.0106(12) -.0107(13) .0019(11)
C27 .0382(15) .0220(13) .0335(15) -.0101(11) -.0104(12) -.0007(11)
C28 .0443(17) .0334(15) .0244(14) -.0037(13) -.0090(12) .0029(12)
C29 .0274(14) .0375(15) .0358(16) -.0039(12) -.0124(12) -.0059(13)
C30 .0335(15) .0324(14) .0279(14) -.0028(11) -.0048(12) -.0097(12)
C31 .0246(14) .0385(16) .0470(19) .0038(12) -.0040(13) -.0042(14)
C32 .0280(14) .0452(17) .0312(15) -.0054(12) .0049(12) -.0090(13)
C33 .0229(13) .0360(15) .0394(17) -.0094(11) .0022(12) -.0030(13)

loop_
_atom_type_symbol
_atom_type_description
_atom_type_scat_dispersion_real
_atom_type_scat_dispersion_imag
_atom_type_scat_source
C C .0033 .0016 'International Tables Vol C Tables 4.2.6.8 and 6.1.1.4'
H H .0000 .0000 'International Tables Vol C Tables 4.2.6.8 and 6.1.1.4'
Si Si .0817 .0704 'International Tables Vol C Tables 4.2.6.8 and 6.1.1.4'
Ti Ti .2776 .4457 'International Tables Vol C Tables 4.2.6.8 and 6.1.1.4'
Fe Fe .3463 .8444 'International Tables Vol C Tables 4.2.6.8 and 6.1.1.4'

loop_
_geom_angle_atom_site_label_1
_geom_angle_atom_site_label_2
_geom_angle_atom_site_label_3
_geom_angle
_geom_angle_publ_flag
C21 Fe C20 40.96(14) no
C21 Fe C15 118.13(14) no
C20 Fe C15 107.08(13) no
C21 Fe C16 107.18(13) no
C20 Fe C16 126.75(13) no
C15 Fe C16 40.93(11) no
C21 Fe C14 152.31(14) no
C20 Fe C14 118.33(13) no
C15 Fe C14 40.57(13) no
C16 Fe C14 68.52(12) no
C21 Fe C13 165.30(13) no
C20 Fe C13 152.82(13) no
C15 Fe C13 68.38(12) no
C16 Fe C13 68.38(11) no
C14 Fe C13 40.68(11) no
C21 Fe C19 68.20(13) no
C20 Fe C19 40.39(14) no
C15 Fe C19 127.13(13) no
C16 Fe C19 164.74(12) no
C14 Fe C19 108.37(12) no
C13 Fe C19 119.71(12) no
C21 Fe C17 40.49(14) no
C20 Fe C17 68.36(13) no
C15 Fe C17 152.49(13) no
C16 Fe C17 118.70(12) no
C14 Fe C17 165.90(13) no
C13 Fe C17 128.15(12) no
C19 Fe C17 67.95(12) no
C21 Fe C18 67.89(13) no
C20 Fe C18 67.99(13) no
C15 Fe C18 165.35(12) no
C16 Fe C18 153.00(11) no
C14 Fe C18 128.35(12) no
C13 Fe C18 109.28(12) no
C19 Fe C18 40.36(12) no
C17 Fe C18 40.20(11) no
C21 Fe C12 126.84(12) no
C20 Fe C12 164.72(13) no
C15 Fe C12 68.75(11) no
C16 Fe C12 40.68(10) no
C14 Fe C12 68.73(11) no
C13 Fe C12 40.83(10) no
C19 Fe C12 153.60(12) no
C17 Fe C12 108.13(11) no
C18 Fe C12 119.64(11) no
C5 Ti C1 79.35(9) no
C5 Ti C4 40.40(9) no
C1 Ti C4 88.94(9) no
C5 Ti C2 89.02(9) no
C1 Ti C2 39.59(9) no
C4 Ti C2 71.76(9) no
C5 Ti C3 70.83(9) no
C1 Ti C3 69.96(9) no
C4 Ti C3 38.11(9) no
C2 Ti C3 37.67(9) no
C5 Ti C10 139.98(11) no
C1 Ti C10 107.67(10) no
C4 Ti C10 163.35(10) no
C2 Ti C10 121.99(10) no
C3 Ti C10 149.11(10) no
C5 Ti C9 113.47(11) no
C1 Ti C9 134.96(10) no
C4 Ti C9 129.69(10) no
C2 Ti C9 156.57(10) no
C3 Ti C9 154.60(10) no
C10 Ti C9 35.21(11) no
C5 Ti C11 170.73(10) no
C1 Ti C11 109.08(10) no
C4 Ti C11 140.83(10) no
C2 Ti C11 99.95(10) no
C3 Ti C11 115.19(10) no
C10 Ti C11 34.81(11) no
C9 Ti C11 57.94(11) no
C5 Ti C8 113.84(10) no
C1 Ti C8 165.11(10) no
C4 Ti C8 105.58(10) no
C2 Ti C8 141.97(10) no
C3 Ti C8 119.81(10) no
C10 Ti C8 57.93(10) no
C9 Ti C8 34.83(11) no
C11 Ti C8 57.32(11) no
C5 Ti C7 139.78(10) no
C1 Ti C7 137.03(10) no
C4 Ti C7 110.87(10) no
C2 Ti C7 109.55(10) no
C3 Ti C7 102.14(10) no
C10 Ti C7 57.54(10) no
C9 Ti C7 57.54(11) no
C11 Ti C7 34.29(10) no
C8 Ti C7 34.26(11) no
C5 Ti C6 40.64(9) no
C1 Ti C6 40.25(8) no
C4 Ti C6 66.19(8) no
C2 Ti C6 65.51(9) no
C3 Ti C6 72.76(9) no
C10 Ti C6 126.33(9) no
C9 Ti C6 127.78(10) no
C11 Ti C6 146.32(10) no
C8 Ti C6 149.83(10) no
C7 Ti C6 174.67(10) no
C1 Si1 C23 113.57(12) no
C1 Si1 C24 114.17(13) no
C23 Si1 C24 107.57(15) no
C1 Si1 C22 108.11(12) no
C23 Si1 C22 108.70(14) no
C24 Si1 C22 104.20(14) no
C27 Si2 C25 108.04(14) no
C27 Si2 C26 107.10(13) no
C25 Si2 C26 107.59(14) no
C27 Si2 C4 112.44(12) no
C25 Si2 C4 113.62(12) no
C26 Si2 C4 107.74(12) no
C5 Si3 C29 115.20(12) no
C5 Si3 C30 113.19(12) no
C29 Si3 C30 109.24(13) no
C5 Si3 C28 107.95(12) no
C29 Si3 C28 104.44(14) no
C30 Si3 C28 106.04(13) no
C33 Si4 C32 105.85(14) no
C33 Si4 C31 109.20(14) no
C32 Si4 C31 107.73(15) no
C33 Si4 C6 114.06(12) no
C32 Si4 C6 114.51(12) no
C31 Si4 C6 105.29(13) no
C2 C1 C6 110.94(19) yes
C2 C1 Si1 129.70(18) no
C6 C1 Si1 118.26(16) no
C2 C1 Ti 74.04(13) no
C6 C1 Ti 80.98(13) no
Si1 C1 Ti 122.21(12) no
C1 C2 C3 118.7(2) yes
C3 C2 C12 119.8(2) no
C1 C2 C12 121.3(2) no
C3 C2 Ti 72.66(14) no
C1 C2 Ti 66.37(13) no
C12 C2 Ti 129.93(17) no
C2 C3 C4 126.6(2) yes
C2 C3 Ti 69.68(13) no
C4 C3 Ti 69.18(13) no
C2 C3 H3 115.2(16) no
C4 C3 H3 116.7(16) no
Ti C3 H3 128.6(16) no
C3 C4 C5 117.7(2) yes
C3 C4 Si2 114.96(17) no
C5 C4 Si2 127.22(18) no
C3 C4 Ti 72.71(13) no
C5 C4 Ti 65.45(12) no
Si2 C4 Ti 137.65(13) no
C4 C5 C6 110.6(2) yes
C4 C5 Si3 132.37(18) no
C6 C5 Si3 116.08(16) no
C4 C5 Ti 74.15(13) no
C6 C5 Ti 81.51(13) no
Si3 C5 Ti 120.77(12) no
C1 C6 C5 113.72(19) yes
C1 C6 Si4 109.86(16) yes
C5 C6 Si4 110.33(16) yes
C1 C6 Ti 58.77(11) no
C5 C6 Ti 57.85(11) no
Si4 C6 Ti 144.99(13) no
C1 C6 H6 105.6(17) no
C5 C6 H6 111.3(17) no
Si4 C6 H6 105.7(17) no
Ti C6 H6 109.3(17) no
C11 C7 C8 108.3(3) no
C11 C7 Ti 72.02(16) no
C8 C7 Ti 72.28(16) no
C11 C7 H7 125.8 no
C8 C7 H7 125.8 no
Ti C7 H7 121.6 no
C7 C8 C9 108.1(3) no
C7 C8 Ti 73.46(16) no
C9 C8 Ti 71.46(16) no
C7 C8 H8 126.0 no
C9 C8 H8 126.0 no
Ti C8 H8 120.9 no
C8 C9 C10 107.6(3) no
C8 C9 Ti 73.71(16) no
C10 C9 Ti 72.09(16) no
C8 C9 H9 126.2 no
C10 C9 H9 126.2 no
Ti C9 H9 119.8 no
C11 C10 C9 107.9(3) no
C11 C10 Ti 73.79(16) no
C9 C10 Ti 72.70(16) no
C11 C10 H10 126.1 no
C9 C10 H10 126.1 no
Ti C10 H10 119.3 no
C7 C11 C10 108.1(3) no
C7 C11 Ti 73.69(16) no
C10 C11 Ti 71.40(15) no
C7 C11 H11 125.9 no
C10 C11 H11 125.9 no
Ti C11 H11 120.7 no
C16 C12 C13 106.7(2) no
C16 C12 C2 126.6(2) no
C13 C12 C2 126.7(2) no
C16 C12 Fe 68.74(15) no
C13 C12 Fe 68.77(14) no
C2 C12 Fe 129.45(17) no
C14 C13 C12 108.7(2) no
C14 C13 Fe 69.64(16) no
C12 C13 Fe 70.40(15) no
C14 C13 H13 125.6 no
C12 C13 H13 125.6 no
Fe C13 H13 125.9 no
C15 C14 C13 108.0(2) no
C15 C14 Fe 69.53(17) no
C13 C14 Fe 69.68(15) no
C15 C14 H14 126.0 no
C13 C14 H14 126.0 no
Fe C14 H14 126.4 no
C14 C15 C16 108.0(3) no
C14 C15 Fe 69.90(16) no
C16 C15 Fe 69.63(16) no
C14 C15 H15 126.0 no
C16 C15 H15 126.0 no
Fe C15 H15 126.1 no
C15 C16 C12 108.6(3) no
C15 C16 Fe 69.44(16) no
C12 C16 Fe 70.59(14) no
C15 C16 H16 125.7 no
C12 C16 H16 125.7 no
Fe C16 H16 125.8 no
C18 C17 C21 108.0(3) no
C18 C17 Fe 70.13(16) no
C21 C17 Fe 69.22(17) no
C18 C17 H17 126.0 no
C21 C17 H17 126.0 no
Fe C17 H17 126.2 no
C17 C18 C19 108.3(3) no
C17 C18 Fe 69.68(16) no
C19 C18 Fe 69.59(17) no
C17 C18 H18 125.9 no
C19 C18 H18 125.9 no
Fe C18 H18 126.4 no
C20 C19 C18 108.2(3) no
C20 C19 Fe 69.49(17) no
C18 C19 Fe 70.05(16) no
C20 C19 H19 125.9 no
C18 C19 H19 125.9 no
Fe C19 H19 126.1 no
C19 C20 C21 107.6(3) no
C19 C20 Fe 70.13(17) no
C21 C20 Fe 69.31(18) no
C19 C20 H20 126.2 no
C21 C20 H20 126.2 no
Fe C20 H20 125.9 no
C17 C21 C20 108.0(3) no
C17 C21 Fe 70.29(17) no
C20 C21 Fe 69.73(18) no
C17 C21 H21 126.0 no
C20 C21 H21 126.0 no
Fe C21 H21 125.6 no
Si1 C22 H22A 109.5 no
Si1 C22 H22B 109.5 no
H22A C22 H22B 109.5 no
Si1 C22 H22C 109.5 no
H22A C22 H22C 109.5 no
H22B C22 H22C 109.5 no
Si1 C23 H23A 109.5 no
Si1 C23 H23B 109.5 no
H23A C23 H23B 109.5 no
Si1 C23 H23C 109.5 no
H23A C23 H23C 109.5 no
H23B C23 H23C 109.5 no
Si1 C24 H24A 109.5 no
Si1 C24 H24B 109.5 no
H24A C24 H24B 109.5 no
Si1 C24 H24C 109.5 no
H24A C24 H24C 109.5 no
H24B C24 H24C 109.5 no
Si2 C25 H25A 109.5 no
Si2 C25 H25B 109.5 no
H25A C25 H25B 109.5 no
Si2 C25 H25C 109.5 no
H25A C25 H25C 109.5 no
H25B C25 H25C 109.5 no
Si2 C26 H26A 109.5 no
Si2 C26 H26B 109.5 no
H26A C26 H26B 109.5 no
Si2 C26 H26C 109.5 no
H26A C26 H26C 109.5 no
H26B C26 H26C 109.5 no
Si2 C27 H27A 109.5 no
Si2 C27 H27B 109.5 no
H27A C27 H27B 109.5 no
Si2 C27 H27C 109.5 no
H27A C27 H27C 109.5 no
H27B C27 H27C 109.5 no
Si3 C28 H28A 109.5 no
Si3 C28 H28B 109.5 no
H28A C28 H28B 109.5 no
Si3 C28 H28C 109.5 no
H28A C28 H28C 109.5 no
H28B C28 H28C 109.5 no
Si3 C29 H29A 109.5 no
Si3 C29 H29B 109.5 no
H29A C29 H29B 109.5 no
Si3 C29 H29C 109.5 no
H29A C29 H29C 109.5 no
H29B C29 H29C 109.5 no
Si3 C30 H30A 109.5 no
Si3 C30 H30B 109.5 no
H30A C30 H30B 109.5 no
Si3 C30 H30C 109.5 no
H30A C30 H30C 109.5 no
H30B C30 H30C 109.5 no
Si4 C31 H31A 109.5 no
Si4 C31 H31B 109.5 no
H31A C31 H31B 109.5 no
Si4 C31 H31C 109.5 no
H31A C31 H31C 109.5 no
H31B C31 H31C 109.5 no
Si4 C32 H32A 109.5 no
Si4 C32 H32B 109.5 no
H32A C32 H32B 109.5 no
Si4 C32 H32C 109.5 no
H32A C32 H32C 109.5 no
H32B C32 H32C 109.5 no
Si4 C33 H33A 109.5 no
Si4 C33 H33B 109.5 no
H33A C33 H33B 109.5 no
Si4 C33 H33C 109.5 no
H33A C33 H33C 109.5 no
H33B C33 H33C 109.5 no

loop_
_geom_bond_atom_site_label_1
_geom_bond_atom_site_label_2
_geom_bond_site_symmetry_2
_geom_bond_distance
_geom_bond_publ_flag
Fe C21 . 2.034(3) no
Fe C20 . 2.040(3) no
Fe C15 . 2.040(3) no
Fe C16 . 2.043(3) no
Fe C14 . 2.045(3) no
Fe C13 . 2.046(3) no
Fe C19 . 2.048(3) no
Fe C17 . 2.048(3) no
Fe C18 . 2.054(3) no
Fe C12 . 2.068(2) no
Ti C1 . 2.088(2) yes
Ti C2 . 2.191(2) yes
Ti C3 . 2.230(2) yes
Ti C4 . 2.183(2) yes
Ti C6 . 2.412(2) yes
Ti C5 . 2.064(2) yes
Ti C7 . 2.385(3) yes
Ti C8 . 2.370(3) yes
Ti C9 . 2.341(3) yes
Ti C10 . 2.333(3) yes
Ti C11 . 2.363(3) yes
Si1 C1 . 1.860(2) no
Si1 C23 . 1.874(3) no
Si1 C24 . 1.875(3) no
Si1 C22 . 1.877(3) no
Si2 C27 . 1.869(3) no
Si2 C25 . 1.877(3) no
Si2 C26 . 1.878(3) no
Si2 C4 . 1.886(2) no
Si3 C5 . 1.863(3) no
Si3 C29 . 1.875(3) no
Si3 C30 . 1.879(3) no
Si3 C28 . 1.883(3) no
Si4 C33 . 1.863(3) no
Si4 C32 . 1.868(3) no
Si4 C31 . 1.872(3) no
Si4 C6 . 1.931(3) no
C1 C2 . 1.452(3) yes
C1 C6 . 1.578(3) yes
C2 C3 . 1.428(3) yes
C2 C12 . 1.485(3) yes
C3 C4 . 1.442(3) yes
C3 H3 . 1.00(3) no
C4 C5 . 1.471(3) yes
C5 C6 . 1.588(3) yes
C6 H6 . .97(3) no
C7 C11 . 1.400(4) no
C7 C8 . 1.400(5) no
C7 H7 . .9300 no
C8 C9 . 1.410(4) no
C8 H8 . .9300 no
C9 C10 . 1.413(4) no
C9 H9 . .9300 no
C10 C11 . 1.405(4) no
C10 H10 . .9300 no
C11 H11 . .9300 no
C12 C16 . 1.429(4) no
C12 C13 . 1.435(4) no
C13 C14 . 1.422(4) no
C13 H13 . .9300 no
C14 C15 . 1.416(5) no
C14 H14 . .9300 no
C15 C16 . 1.428(4) no
C15 H15 . .9300 no
C16 H16 . .9300 no
C17 C18 . 1.410(4) no
C17 C21 . 1.413(5) no
C17 H17 . .9300 no
C18 C19 . 1.415(4) no
C18 H18 . .9300 no
C19 C20 . 1.411(5) no
C19 H19 . .9300 no
C20 C21 . 1.425(5) no
C20 H20 . .9300 no
C21 H21 . .9300 no
C22 H22A . .9600 no
C22 H22B . .9600 no
C22 H22C . .9600 no
C23 H23A . .9600 no
C23 H23B . .9600 no
C23 H23C . .9600 no
C24 H24A . .9600 no
C24 H24B . .9600 no
C24 H24C . .9600 no
C25 H25A . .9600 no
C25 H25B . .9600 no
C25 H25C . .9600 no
C26 H26A . .9600 no
C26 H26B . .9600 no
C26 H26C . .9600 no
C27 H27A . .9600 no
C27 H27B . .9600 no
C27 H27C . .9600 no
C28 H28A . .9600 no
C28 H28B . .9600 no
C28 H28C . .9600 no
C29 H29A . .9600 no
C29 H29B . .9600 no
C29 H29C . .9600 no
C30 H30A . .9600 no
C30 H30B . .9600 no
C30 H30C . .9600 no
C31 H31A . .9600 no
C31 H31B . .9600 no
C31 H31C . .9600 no
C32 H32A . .9600 no
C32 H32B . .9600 no
C32 H32C . .9600 no
C33 H33A . .9600 no
C33 H33B . .9600 no
C33 H33C . .9600 no

loop_
_geom_torsion_atom_site_label_1
_geom_torsion_atom_site_label_2
_geom_torsion_atom_site_label_3
_geom_torsion_atom_site_label_4
_geom_torsion
_geom_torsion_publ_flag
C23 Si1 C1 C2 -35.5(3) no
C24 Si1 C1 C2 88.3(3) no
C22 Si1 C1 C2 -156.2(2) no
C23 Si1 C1 C6 157.63(19) no
C24 Si1 C1 C6 -78.5(2) no
C22 Si1 C1 C6 36.9(2) no
C23 Si1 C1 Ti 60.25(19) no
C24 Si1 C1 Ti -175.91(15) no
C22 Si1 C1 Ti -60.47(17) no
C5 Ti C1 C2 -101.55(14) no
C4 Ti C1 C2 -62.04(14) no
C3 Ti C1 C2 -28.23(13) no
C10 Ti C1 C2 119.17(14) no
C9 Ti C1 C2 145.82(15) no
C11 Ti C1 C2 82.45(15) no
C8 Ti C1 C2 105.2(4) no
C7 Ti C1 C2 58.15(19) no
C6 Ti C1 C2 -114.95(18) no
C5 Ti C1 C6 13.40(13) no
C4 Ti C1 C6 52.91(13) no
C2 Ti C1 C6 114.95(18) no
C3 Ti C1 C6 86.72(14) no
C10 Ti C1 C6 -125.88(14) no
C9 Ti C1 C6 -99.23(17) no
C11 Ti C1 C6 -162.59(13) no
C8 Ti C1 C6 -139.9(4) no
C7 Ti C1 C6 173.10(15) no
C5 Ti C1 Si1 131.21(15) no
C4 Ti C1 Si1 170.72(14) no
C2 Ti C1 Si1 -127.2(2) no
C3 Ti C1 Si1 -155.47(16) no
C10 Ti C1 Si1 -8.06(17) no
C9 Ti C1 Si1 18.6(2) no
C11 Ti C1 Si1 -44.78(17) no
C8 Ti C1 Si1 -22.0(5) no
C7 Ti C1 Si1 -69.1(2) no
C6 Ti C1 Si1 117.8(2) no
C6 C1 C2 C3 -21.2(3) yes
Si1 C1 C2 C3 171.23(18) no
Ti C1 C2 C3 52.3(2) no
C6 C1 C2 C12 162.9(2) no
Si1 C1 C2 C12 -4.7(3) no
Ti C1 C2 C12 -123.6(2) no
C6 C1 C2 Ti -73.50(16) no
Si1 C1 C2 Ti 118.9(2) no
C5 Ti C2 C3 -58.98(14) no
C1 Ti C2 C3 -133.3(2) no
C4 Ti C2 C3 -21.76(13) no
C10 Ti C2 C3 147.84(14) no
C9 Ti C2 C3 136.8(2) no
C11 Ti C2 C3 118.68(15) no
C8 Ti C2 C3 70.4(2) no
C7 Ti C2 C3 84.56(15) no
C6 Ti C2 C3 -93.28(14) no
C5 Ti C2 C1 74.37(14) no
C4 Ti C2 C1 111.59(14) no
C3 Ti C2 C1 133.3(2) no
C10 Ti C2 C1 -78.82(16) no
C9 Ti C2 C1 -89.9(3) no
C11 Ti C2 C1 -107.97(14) no
C8 Ti C2 C1 -156.26(16) no
C7 Ti C2 C1 -142.09(14) no
C6 Ti C2 C1 40.07(13) no
C5 Ti C2 C12 -173.7(2) no
C1 Ti C2 C12 112.0(3) no
C4 Ti C2 C12 -136.5(2) no
C3 Ti C2 C12 -114.7(3) no
C10 Ti C2 C12 33.1(3) no
C9 Ti C2 C12 22.1(4) no
C11 Ti C2 C12 4.0(2) no
C8 Ti C2 C12 -44.3(3) no
C7 Ti C2 C12 -30.1(2) no
C6 Ti C2 C12 152.0(2) no
C1 C2 C3 C4 -7.8(4) no
C12 C2 C3 C4 168.2(2) no
Ti C2 C3 C4 41.6(2) yes
C1 C2 C3 Ti -49.45(19) no
C12 C2 C3 Ti 126.6(2) no
C5 Ti C3 C2 114.88(15) no
C1 Ti C3 C2 29.56(13) no
C4 Ti C3 C2 145.2(2) no
C10 Ti C3 C2 -61.6(2) no
C9 Ti C3 C2 -140.6(2) no
C11 Ti C3 C2 -72.73(16) no
C8 Ti C3 C2 -138.02(14) no
C7 Ti C3 C2 -106.35(15) no
C6 Ti C3 C2 72.04(14) no
C5 Ti C3 C4 -30.34(13) no
C1 Ti C3 C4 -115.66(15) no
C2 Ti C3 C4 -145.2(2) no
C10 Ti C3 C4 153.22(19) no
C9 Ti C3 C4 74.2(3) no
C11 Ti C3 C4 142.04(14) no
C8 Ti C3 C4 76.76(16) no
C7 Ti C3 C4 108.43(15) no
C6 Ti C3 C4 -73.18(14) no
C2 C3 C4 C5 7.3(4) yes
Ti C3 C4 C5 49.11(18) no
C2 C3 C4 Si2 -176.94(19) no
Ti C3 C4 Si2 -135.14(15) no
C2 C3 C4 Ti -41.8(2) no
C27 Si2 C4 C3 -145.08(18) no
C25 Si2 C4 C3 91.8(2) no
C26 Si2 C4 C3 -27.3(2) no
C27 Si2 C4 C5 30.2(3) no
C25 Si2 C4 C5 -92.9(2) no
C26 Si2 C4 C5 148.0(2) no
C27 Si2 C4 Ti 123.55(19) no
C25 Si2 C4 Ti .4(2) no
C26 Si2 C4 Ti -118.7(2) no
C5 Ti C4 C3 132.6(2) no
C1 Ti C4 C3 57.88(14) no
C2 Ti C4 C3 21.53(13) no
C10 Ti C4 C3 -126.2(4) no
C9 Ti C4 C3 -147.57(15) no
C11 Ti C4 C3 -61.8(2) no
C8 Ti C4 C3 -118.74(15) no
C7 Ti C4 C3 -83.03(16) no
C6 Ti C4 C3 92.16(14) no
C1 Ti C4 C5 -74.72(14) no
C2 Ti C4 C5 -111.07(15) no
C3 Ti C4 C5 -132.6(2) no
C10 Ti C4 C5 101.2(4) no
C9 Ti C4 C5 79.83(17) no
C11 Ti C4 C5 165.62(16) no
C8 Ti C4 C5 108.66(15) no
C7 Ti C4 C5 144.37(15) no
C6 Ti C4 C5 -40.43(13) no
C5 Ti C4 Si2 -119.1(3) no
C1 Ti C4 Si2 166.2(2) no
C2 Ti C4 Si2 129.9(2) no
C3 Ti C4 Si2 108.3(2) no
C10 Ti C4 Si2 -17.8(5) no
C9 Ti C4 Si2 -39.2(3) no
C11 Ti C4 Si2 46.5(3) no
C8 Ti C4 Si2 -10.4(2) no
C7 Ti C4 Si2 25.3(2) no
C6 Ti C4 Si2 -159.5(2) no
C3 C4 C5 C6 21.8(3) yes
Si2 C4 C5 C6 -153.38(18) no
Ti C4 C5 C6 74.29(16) no
C3 C4 C5 Si3 -169.97(18) no
Si2 C4 C5 Si3 14.9(3) no
Ti C4 C5 Si3 -117.4(2) no
C3 C4 C5 Ti -52.52(19) no
Si2 C4 C5 Ti 132.32(19) no
C29 Si3 C5 C4 -89.7(3) no
C30 Si3 C5 C4 37.1(3) no
C28 Si3 C5 C4 154.1(2) no
C29 Si3 C5 C6 78.1(2) no
C30 Si3 C5 C6 -155.19(17) no
C28 Si3 C5 C6 -38.1(2) no
C29 Si3 C5 Ti 173.85(13) no
C30 Si3 C5 Ti -59.44(17) no
C28 Si3 C5 Ti 57.61(17) no
C1 Ti C5 C4 101.07(14) no
C2 Ti C5 C4 62.42(14) no
C3 Ti C5 C4 28.75(13) no
C10 Ti C5 C4 -154.09(16) no
C9 Ti C5 C4 -124.33(15) no
C11 Ti C5 C4 -103.1(6) no
C8 Ti C5 C4 -86.20(16) no
C7 Ti C5 C4 -57.5(2) no
C6 Ti C5 C4 114.36(19) no
C1 Ti C5 C6 -13.29(13) no
C4 Ti C5 C6 -114.36(19) no
C2 Ti C5 C6 -51.93(14) no
C3 Ti C5 C6 -85.60(14) no
C10 Ti C5 C6 91.55(19) no
C9 Ti C5 C6 121.31(14) no
C11 Ti C5 C6 142.5(6) no
C8 Ti C5 C6 159.45(14) no
C7 Ti C5 C6 -171.81(15) no
C1 Ti C5 Si3 -128.66(15) no
C4 Ti C5 Si3 130.3(2) no
C2 Ti C5 Si3 -167.31(14) no
C3 Ti C5 Si3 159.02(16) no
C10 Ti C5 Si3 -23.8(2) no
C9 Ti C5 Si3 5.94(17) no
C11 Ti C5 Si3 27.1(7) no
C8 Ti C5 Si3 44.07(17) no
C7 Ti C5 Si3 72.8(2) no
C6 Ti C5 Si3 -115.37(19) no
C4 C5 C6 C1 -50.4(3) yes
C5 C6 C1 C2 50.1(3) yes
Si1 C1 C6 C5 -140.70(18) no
Ti C1 C6 C5 -18.87(18) no
C2 C1 C6 Si4 -74.1(2) no
Si1 C1 C6 Si4 95.09(18) no
Ti C1 C6 Si4 -143.08(13) no
C2 C1 C6 Ti 68.97(16) no
Si1 C1 C6 Ti -121.83(17) no
Si3 C5 C6 C1 139.25(17) no
Ti C5 C6 C1 19.06(18) no
C4 C5 C6 Si4 73.6(2) no
Si3 C5 C6 Si4 -96.79(17) no
Ti C5 C6 Si4 143.01(13) no
C4 C5 C6 Ti -69.44(16) no
Si3 C5 C6 Ti 120.19(16) no
C33 Si4 C6 C1 125.64(17) no
C32 Si4 C6 C1 3.5(2) no
C31 Si4 C6 C1 -114.66(18) no
C33 Si4 C6 C5 -.5(2) no
C32 Si4 C6 C5 -122.67(18) no
C31 Si4 C6 C5 119.19(18) no
C33 Si4 C6 Ti 62.1(3) no
C32 Si4 C6 Ti -60.1(3) no
C31 Si4 C6 Ti -178.2(2) no
C5 Ti C6 C1 -159.5(2) no
C4 Ti C6 C1 -119.34(15) no
C2 Ti C6 C1 -39.41(13) no
C3 Ti C6 C1 -79.11(14) no
C10 Ti C6 C1 73.40(17) no
C9 Ti C6 C1 117.90(16) no
C11 Ti C6 C1 30.6(2) no
C8 Ti C6 C1 160.75(19) no
C7 Ti C6 C1 -61.9(11) no
C1 Ti C6 C5 159.5(2) no
C4 Ti C6 C5 40.19(14) no
C2 Ti C6 C5 120.12(15) no
C3 Ti C6 C5 80.42(14) no
C10 Ti C6 C5 -127.07(16) no
C9 Ti C6 C5 -82.56(17) no
C11 Ti C6 C5 -169.82(18) no
C8 Ti C6 C5 -39.7(2) no
C7 Ti C6 C5 97.6(11) no
C5 Ti C6 Si4 -79.5(2) no
C1 Ti C6 Si4 80.0(2) no
C4 Ti C6 Si4 -39.3(2) no
C2 Ti C6 Si4 40.6(2) no
C3 Ti C6 Si4 .9(2) no
C10 Ti C6 Si4 153.4(2) no
C9 Ti C6 Si4 -162.1(2) no
C11 Ti C6 Si4 110.7(2) no
C8 Ti C6 Si4 -119.2(2) no
C7 Ti C6 Si4 18.1(12) no
C5 Ti C7 C11 -168.20(18) no
C1 Ti C7 C11 43.7(2) no
C4 Ti C7 C11 156.02(18) no
C2 Ti C7 C11 78.7(2) no
C3 Ti C7 C11 117.21(19) no
C10 Ti C7 C11 -37.40(18) no
C9 Ti C7 C11 -79.4(2) no
C8 Ti C7 C11 -116.8(3) no
C6 Ti C7 C11 100.4(10) no
C5 Ti C7 C8 -51.4(2) no
C1 Ti C7 C8 160.48(17) no
C4 Ti C7 C8 -87.17(19) no
C2 Ti C7 C8 -164.46(17) no
C3 Ti C7 C8 -125.98(18) no
C10 Ti C7 C8 79.4(2) no
C9 Ti C7 C8 37.40(18) no
C11 Ti C7 C8 116.8(3) no
C6 Ti C7 C8 -142.8(10) no
C11 C7 C8 C9 -.1(3) no
Ti C7 C8 C9 -63.52(19) no
C11 C7 C8 Ti 63.43(19) no
C5 Ti C8 C7 146.52(17) no
C1 Ti C8 C7 -62.4(5) no
C4 Ti C8 C7 104.34(18) no
C2 Ti C8 C7 24.2(3) no
C3 Ti C8 C7 65.8(2) no
C10 Ti C8 C7 -78.2(2) no
C9 Ti C8 C7 -116.2(3) no
C11 Ti C8 C7 -36.68(18) no
C6 Ti C8 C7 173.59(18) no
C5 Ti C8 C9 -97.31(19) no
C1 Ti C8 C9 53.8(5) no
C4 Ti C8 C9 -139.48(18) no
C2 Ti C8 C9 140.37(19) no
C3 Ti C8 C9 -178.07(17) no
C10 Ti C8 C9 38.02(18) no
C11 Ti C8 C9 79.5(2) no
C7 Ti C8 C9 116.2(3) no
C6 Ti C8 C9 -70.2(3) no
C7 C8 C9 C10 .2(3) no
Ti C8 C9 C10 -64.63(19) no
C7 C8 C9 Ti 64.83(19) no
C5 Ti C9 C8 98.49(19) no
C1 Ti C9 C8 -162.96(17) no
C4 Ti C9 C8 54.4(2) no
C2 Ti C9 C8 -98.7(3) no
C3 Ti C9 C8 3.9(3) no
C10 Ti C9 C8 -115.1(3) no
C11 Ti C9 C8 -77.57(19) no
C7 Ti C9 C8 -36.78(18) no
C6 Ti C9 C8 143.25(17) no
C5 Ti C9 C10 -146.39(17) no
C1 Ti C9 C10 -47.8(2) no
C4 Ti C9 C10 169.55(16) no
C2 Ti C9 C10 16.4(4) no
C3 Ti C9 C10 119.0(2) no
C11 Ti C9 C10 37.56(17) no
C8 Ti C9 C10 115.1(3) no
C7 Ti C9 C10 78.35(19) no
C6 Ti C9 C10 -101.63(19) no
C8 C9 C10 C11 -.2(3) no
Ti C9 C10 C11 -65.93(19) no
C8 C9 C10 Ti 65.71(19) no
C5 Ti C10 C11 167.34(17) no
C1 Ti C10 C11 -98.21(18) no
C4 Ti C10 C11 86.0(4) no
C2 Ti C10 C11 -57.2(2) no
C3 Ti C10 C11 -17.9(3) no
C9 Ti C10 C11 115.2(3) no
C8 Ti C10 C11 77.59(19) no
C7 Ti C10 C11 36.82(18) no
C6 Ti C10 C11 -138.74(17) no
C5 Ti C10 C9 52.2(2) no
C1 Ti C10 C9 146.60(17) no
C4 Ti C10 C9 -29.2(4) no
C2 Ti C10 C9 -172.39(17) no
C3 Ti C10 C9 -133.1(2) no
C11 Ti C10 C9 -115.2(3) no
C8 Ti C10 C9 -37.60(18) no
C7 Ti C10 C9 -78.4(2) no
C6 Ti C10 C9 106.08(19) no
C8 C7 C11 C10 .0(3) no
Ti C7 C11 C10 63.55(19) no
C8 C7 C11 Ti -63.60(19) no
C9 C10 C11 C7 .2(3) no
Ti C10 C11 C7 -65.04(19) no
C9 C10 C11 Ti 65.21(19) no
C5 Ti C11 C7 55.1(7) no
C1 Ti C11 C7 -150.13(18) no
C4 Ti C11 C7 -37.0(3) no
C2 Ti C11 C7 -110.23(19) no
C3 Ti C11 C7 -73.9(2) no
C10 Ti C11 C7 116.1(3) no
C9 Ti C11 C7 78.1(2) no
C8 Ti C11 C7 36.65(18) no
C6 Ti C11 C7 -170.52(18) no
C5 Ti C11 C10 -61.0(7) no
C1 Ti C11 C10 93.73(19) no
C4 Ti C11 C10 -153.09(18) no
C2 Ti C11 C10 133.63(18) no
C3 Ti C11 C10 169.96(17) no
C9 Ti C11 C10 -38.00(18) no
C8 Ti C11 C10 -79.5(2) no
C7 Ti C11 C10 -116.1(3) no
C6 Ti C11 C10 73.3(3) no
C3 C2 C12 C16 130.8(3) no
C1 C2 C12 C16 -53.3(4) no
Ti C2 C12 C16 -137.4(2) no
C3 C2 C12 C13 -52.3(4) no
C1 C2 C12 C13 123.7(3) no
Ti C2 C12 C13 39.5(4) no
C3 C2 C12 Fe 39.3(3) no
C1 C2 C12 Fe -144.7(2) no
Ti C2 C12 Fe 131.15(18) no
C21 Fe C12 C16 -72.2(2) no
C20 Fe C12 C16 -39.1(5) no
C15 Fe C12 C16 37.70(17) no
C14 Fe C12 C16 81.38(18) no
C13 Fe C12 C16 118.8(2) no
C19 Fe C12 C16 170.0(2) no
C17 Fe C12 C16 -113.22(17) no
C18 Fe C12 C16 -155.62(16) no
C21 Fe C12 C13 168.98(18) no
C20 Fe C12 C13 -157.9(4) no
C15 Fe C12 C13 -81.11(17) no
C16 Fe C12 C13 -118.8(2) no
C14 Fe C12 C13 -37.42(16) no
C19 Fe C12 C13 51.2(3) no
C17 Fe C12 C13 127.97(16) no
C18 Fe C12 C13 85.57(18) no
C21 Fe C12 C2 48.3(3) no
C20 Fe C12 C2 81.4(5) no
C15 Fe C12 C2 158.2(3) no
C16 Fe C12 C2 120.5(3) no
C14 Fe C12 C2 -158.1(3) no
C13 Fe C12 C2 -120.7(3) no
C19 Fe C12 C2 -69.5(4) no
C17 Fe C12 C2 7.3(3) no
C18 Fe C12 C2 -35.1(3) no
C16 C12 C13 C14 .8(3) no
C2 C12 C13 C14 -176.6(2) no
Fe C12 C13 C14 59.31(19) no
C16 C12 C13 Fe -58.49(18) no
C2 C12 C13 Fe 124.1(2) no
C21 Fe C13 C14 -156.8(5) no
C20 Fe C13 C14 47.8(3) no
C15 Fe C13 C14 -37.59(18) no
C16 Fe C13 C14 -81.78(18) no
C19 Fe C13 C14 83.8(2) no
C17 Fe C13 C14 168.01(18) no
C18 Fe C13 C14 126.97(18) no
C12 Fe C13 C14 -119.7(2) no
C21 Fe C13 C12 -37.1(5) no
C20 Fe C13 C12 167.5(3) no
C15 Fe C13 C12 82.09(17) no
C16 Fe C13 C12 37.90(15) no
C14 Fe C13 C12 119.7(2) no
C19 Fe C13 C12 -156.48(16) no
C17 Fe C13 C12 -72.31(19) no
C18 Fe C13 C12 -113.35(16) no
C12 C13 C14 C15 -.6(3) no
Fe C13 C14 C15 59.2(2) no
C12 C13 C14 Fe -59.78(18) no
C21 Fe C14 C15 48.3(3) no
C20 Fe C14 C15 83.3(2) no
C16 Fe C14 C15 -37.93(17) no
C13 Fe C14 C15 -119.3(2) no
C19 Fe C14 C15 126.17(18) no
C17 Fe C14 C15 -161.4(4) no
C18 Fe C14 C15 166.61(17) no
C12 Fe C14 C15 -81.76(18) no
C21 Fe C14 C13 167.6(2) no
C20 Fe C14 C13 -157.40(18) no
C15 Fe C14 C13 119.3(2) no
C16 Fe C14 C13 81.38(17) no
C19 Fe C14 C13 -114.51(18) no
C17 Fe C14 C13 -42.1(5) no
C18 Fe C14 C13 -74.1(2) no
C12 Fe C14 C13 37.56(16) no
C13 C14 C15 C16 .1(3) no
Fe C14 C15 C16 59.4(2) no
C13 C14 C15 Fe -59.28(19) no
C21 Fe C15 C14 -156.85(18) no
C20 Fe C15 C14 -113.87(19) no
C16 Fe C15 C14 119.2(3) no
C13 Fe C15 C14 37.69(17) no
C19 Fe C15 C14 -73.9(2) no
C17 Fe C15 C14 170.3(2) no
C18 Fe C15 C14 -45.9(6) no
C12 Fe C15 C14 81.71(18) no
C21 Fe C15 C16 84.0(2) no
C20 Fe C15 C16 126.95(19) no
C14 Fe C15 C16 -119.2(3) no
C13 Fe C15 C16 -81.49(18) no
C19 Fe C15 C16 166.88(18) no
C17 Fe C15 C16 51.1(3) no
C18 Fe C15 C16 -165.1(4) no
C12 Fe C15 C16 -37.48(17) no
C14 C15 C16 C12 .4(3) no
Fe C15 C16 C12 59.96(19) no
C14 C15 C16 Fe -59.6(2) no
C13 C12 C16 C15 -.7(3) no
C2 C12 C16 C15 176.7(2) no
Fe C12 C16 C15 -59.2(2) no
C13 C12 C16 Fe 58.50(17) no
C2 C12 C16 Fe -124.1(2) no
C21 Fe C16 C15 -113.4(2) no
C20 Fe C16 C15 -72.4(2) no
C14 Fe C16 C15 37.60(19) no
C13 Fe C16 C15 81.50(19) no
C19 Fe C16 C15 -43.4(5) no
C17 Fe C16 C15 -155.79(19) no
C18 Fe C16 C15 171.8(2) no
C12 Fe C16 C15 119.5(2) no
C21 Fe C16 C12 127.09(17) no
C20 Fe C16 C12 168.02(17) no
C15 Fe C16 C12 -119.5(2) no
C14 Fe C16 C12 -81.93(17) no
C13 Fe C16 C12 -38.04(15) no
C19 Fe C16 C12 -163.0(4) no
C17 Fe C16 C12 84.67(18) no
C18 Fe C16 C12 52.2(3) no
C21 Fe C17 C18 119.2(3) no
C20 Fe C17 C18 81.1(2) no
C15 Fe C17 C18 166.6(2) no
C16 Fe C17 C18 -157.82(17) no
C14 Fe C17 C18 -40.0(6) no
C13 Fe C17 C18 -73.8(2) no
C19 Fe C17 C18 37.41(18) no
C12 Fe C17 C18 -114.75(18) no
C20 Fe C17 C21 -38.1(2) no
C15 Fe C17 C21 47.4(3) no
C16 Fe C17 C21 83.0(2) no
C14 Fe C17 C21 -159.3(4) no
C13 Fe C17 C21 166.98(18) no
C19 Fe C17 C21 -81.8(2) no
C18 Fe C17 C21 -119.2(3) no
C12 Fe C17 C21 126.03(19) no
C21 C17 C18 C19 .0(3) no
Fe C17 C18 C19 -59.1(2) no
C21 C17 C18 Fe 59.1(2) no
C21 Fe C18 C17 -37.71(19) no
C20 Fe C18 C17 -82.1(2) no
C15 Fe C18 C17 -155.0(5) no
C16 Fe C18 C17 46.8(3) no
C14 Fe C18 C17 168.47(18) no
C13 Fe C18 C17 126.86(18) no
C19 Fe C18 C17 -119.6(3) no
C12 Fe C18 C17 83.2(2) no
C21 Fe C18 C19 81.9(2) no
C20 Fe C18 C19 37.53(19) no
C15 Fe C18 C19 -35.4(6) no
C16 Fe C18 C19 166.5(2) no
C14 Fe C18 C19 -71.9(2) no
C13 Fe C18 C19 -113.53(18) no
C17 Fe C18 C19 119.6(3) no
C12 Fe C18 C19 -157.21(17) no
C17 C18 C19 C20 -.1(3) no
Fe C18 C19 C20 -59.2(2) no
C17 C18 C19 Fe 59.1(2) no
C21 Fe C19 C20 38.3(2) no
C15 Fe C19 C20 -71.2(2) no
C16 Fe C19 C20 -36.8(5) no
C14 Fe C19 C20 -112.4(2) no
C13 Fe C19 C20 -155.50(19) no
C17 Fe C19 C20 82.1(2) no
C18 Fe C19 C20 119.3(3) no
C12 Fe C19 C20 168.6(2) no
C21 Fe C19 C18 -81.1(2) no
C20 Fe C19 C18 -119.3(3) no
C15 Fe C19 C18 169.42(18) no
C16 Fe C19 C18 -156.2(4) no
C14 Fe C19 C18 128.23(18) no
C13 Fe C19 C18 85.16(19) no
C17 Fe C19 C18 -37.26(18) no
C12 Fe C19 C18 49.2(3) no
C18 C19 C20 C21 .2(3) no
Fe C19 C20 C21 -59.4(2) no
C18 C19 C20 Fe 59.6(2) no
C21 Fe C20 C19 -118.7(3) no
C15 Fe C20 C19 127.8(2) no
C16 Fe C20 C19 168.65(18) no
C14 Fe C20 C19 85.3(2) no
C13 Fe C20 C19 52.1(4) no
C17 Fe C20 C19 -81.0(2) no
C18 Fe C20 C19 -37.51(19) no
C12 Fe C20 C19 -160.5(4) no
C15 Fe C20 C21 -113.5(2) no
C16 Fe C20 C21 -72.7(2) no
C14 Fe C20 C21 -156.0(2) no
C13 Fe C20 C21 170.7(2) no
C19 Fe C20 C21 118.7(3) no
C17 Fe C20 C21 37.7(2) no
C18 Fe C20 C21 81.2(2) no
C12 Fe C20 C21 -41.8(5) no
C18 C17 C21 C20 .1(3) no
Fe C17 C21 C20 59.8(2) no
C18 C17 C21 Fe -59.6(2) no
C19 C20 C21 C17 -.2(4) no
Fe C20 C21 C17 -60.1(2) no
C19 C20 C21 Fe 59.9(2) no
C20 Fe C21 C17 118.9(3) no
C15 Fe C21 C17 -157.32(17) no
C16 Fe C21 C17 -114.32(18) no
C14 Fe C21 C17 169.3(2) no
C13 Fe C21 C17 -44.3(6) no
C19 Fe C21 C17 81.1(2) no
C18 Fe C21 C17 37.45(18) no
C12 Fe C21 C17 -73.8(2) no
C15 Fe C21 C20 83.8(2) no
C16 Fe C21 C20 126.8(2) no
C14 Fe C21 C20 50.4(4) no
C13 Fe C21 C20 -163.2(4) no
C19 Fe C21 C20 -37.8(2) no
C17 Fe C21 C20 -118.9(3) no
C18 Fe C21 C20 -81.4(2) no
C12 Fe C21 C20 167.32(18) no
